data_1539770
loop_
_publ_author_name
'Dernier, P.D.'
'Marezio, M.'

_publ_section_title
;
 Crystal structure of the low-temperature antiferromagnetic phase of V2 O3
;
_journal_name_full
;
Physical Review, Serie 3. B - Solid State (1,1970-17,1977)
;
_journal_page_first 3771
_journal_page_last 3776
_journal_volume 2
_journal_year 1970
_chemical_formula_sum 'O3 V2'
_chemical_name_systematic 'V2 O3'
_space_group_IT_number 15
_symmetry_space_group_name_Hall '-C 2yc'
_symmetry_space_group_name_H-M 'C 1 2/c 1'
_cell_angle_alpha 90
_cell_angle_beta 140.17
_cell_angle_gamma 90
_cell_formula_units_Z 4
_cell_length_a 8.6
_cell_length_b 5.002
_cell_length_c 7.255
_cell_volume 199.897
_citation_journal_id_ASTM PLRBAQ
_cod_data_source_file Dernier_PLRBAQ_1970_498.cif
_cod_data_source_block O3V2
_cod_original_cell_volume 199.8972
_cod_database_code 1539770

loop_
_symmetry_equiv_pos_as_xyz
x,y,z
-x,y,-z+1/2
-x,-y,-z
x,-y,z-1/2
x+1/2,y+1/2,z
-x+1/2,y+1/2,-z+1/2
-x+1/2,-y+1/2,-z
x+1/2,-y+1/2,z-1/2

loop_
_atom_site_label
_atom_site_type_symbol
_atom_site_fract_x
_atom_site_fract_y
_atom_site_fract_z
_atom_site_occupancy
_atom_site_U_iso_or_equiv
O2 O 0.348 0.845 0.755 1 0.0
O1 O 0 0.191 0.25 1 0.0
V1 V 0.7709 0.0008 0.0447 1 0.0
